data_4132810
loop_
_publ_author_name
'Siu, Juno C.'
'Sauer, Gregory S.'
'Saha, Ambarneil'
'Macey, Reed L.'
'Fu, Niankai'
'Chauvir\'e, Timoth\'ee'
'Lancaster, Kyle M.'
'Lin, Song'

_publ_section_title
;
 Electrochemical Azidooxygenation of Alkenes Mediated by a
 TEMPO-N<sub>3</sub> Charge-Transfer Complex.
;
_journal_issue 39
_journal_name_full 'Journal of the American Chemical Society'
_journal_page_first 12511
_journal_page_last 12520
_journal_paper_doi 10.1021/jacs.8b06744
_journal_volume 140
_journal_year 2018
_chemical_formula_moiety 'C23 H30 N4 O'
_chemical_formula_sum 'C23 H30 N4 O'
_chemical_formula_weight 378.51
_space_group_crystal_system monoclinic
_space_group_IT_number 14
_space_group_name_Hall '-P 2ybc'
_space_group_name_H-M_alt 'P 1 21/c 1'
_atom_sites_solution_hydrogens geom
_atom_sites_solution_primary dual
_audit_creation_date 2018-05-01
_audit_creation_method
;
Olex2 1.2-ac3
(compiled 2016.08.26 svn.r3337 for Rigaku Oxford Diffraction, GUI svn.r5221)
;
_cell_angle_alpha 90
_cell_angle_beta 93.5250(10)
_cell_angle_gamma 90
_cell_formula_units_Z 4
_cell_length_a 12.88010(10)
_cell_length_b 14.63750(10)
_cell_length_c 11.22330(10)
_cell_measurement_reflns_used 60158
_cell_measurement_temperature 100.00(10)
_cell_measurement_theta_max 77.7350
_cell_measurement_theta_min 3.4230
_cell_volume 2111.95(3)
_computing_cell_refinement 'CrysAlisPro 1.171.39.45g (Rigaku OD, 2018)'
_computing_data_collection 'CrysAlisPro 1.171.39.45g (Rigaku OD, 2018)'
_computing_data_reduction 'CrysAlisPro 1.171.39.45g (Rigaku OD, 2018)'
_computing_molecular_graphics 'Olex2 (Dolomanov et al., 2009)'
_computing_publication_material 'Olex2 (Dolomanov et al., 2009)'
_computing_structure_refinement 'ShelXL (Sheldrick, 2015)'
_computing_structure_solution 'ShelXT (Sheldrick, 2015)'
_diffrn_ambient_environment N~2~
_diffrn_ambient_temperature 100.00(10)
_diffrn_detector 'CCD plate'
_diffrn_detector_type HyPix
_diffrn_measured_fraction_theta_full 1.000
_diffrn_measured_fraction_theta_max 1.000
_diffrn_measurement_details
;
List of Runs (angles in degrees, time in seconds):

  # Type    Start    End  Width  t~exp~   \w     \q     \k     \f   Frames
--------------------------------------------------------------------------
  1  \w     14.00  57.00   0.50    0.94    --   48.42 -37.00 104.00   86
  2  \w     42.00  91.00   0.50    0.94    --   48.42  19.00  30.00   98
  3  \w     96.00 121.00   0.50    0.94    --   48.42  19.00  30.00   50
  4  \w     79.00 120.00   0.50    0.94    --   48.42  77.00  60.00   82
  5  \w     82.00 108.00   0.50    0.94    --   48.42  77.00 120.00   52
  6  \w     40.00  67.00   0.50    0.94    --   48.42  37.00  90.00   54
  7  \w     36.00  63.00   0.50    0.94    --   48.42  57.00  60.00   54
  8  \w     27.00  65.00   0.50    0.94    --   48.42  77.00  60.00   76
  9  \w     27.00  59.00   0.50    0.94    --   48.42  77.00 120.00   64
 10  \w     27.00  63.00   0.50    0.94    --   48.42  77.00   0.00   72
 11  \w     27.00  55.00   0.50    0.94    --   48.42  77.00 -30.00   56
 12  \w     27.00  58.00   0.50    0.94    --   48.42  77.00 -90.00   62
 13  \w     41.00 119.00   0.50    0.94    --   48.42  37.00 -99.00  156
 14  \w     80.00 119.00   0.50    0.94    --   48.42  77.00-180.00   78
 15  \w    102.00 158.00   0.50    3.75    --  107.75  37.00 -99.00  112
 16  \w    135.00 178.00   0.50    3.75    --  107.75  77.00 -90.00   86
 17  \w    148.00 174.00   0.50    3.75    --  107.75  66.00 -41.08   52
 18  \w    143.00 176.00   0.50    3.75    --  107.75  77.00 -30.00   66
 19  \w    148.00 175.00   0.50    3.75    --  107.75  61.00 -60.00   54
 20  \w    135.00 161.00   0.50    3.75    --  107.75  81.00  41.26   52
 21  \w    135.00 176.00   0.50    3.75    --  107.75  61.00  30.00   82
 22  \w    151.00 177.00   0.50    3.75    --  107.75  61.00  90.00   52
 23  \w    138.00 164.00   0.50    3.75    --  107.75  74.00 139.49   52
 24  \w    140.00 171.00   0.50    3.75    --  107.75  79.00 161.02   62
 25  \w    125.00 171.00   0.50    3.75    --  107.75  45.00  60.00   92
 26  \w    128.00 154.00   0.50    3.75    --  107.75  61.00   0.00   52
 27  \w    125.00 170.00   0.50    3.75    --  107.75  83.00  -1.09   90
 28  \w    126.00 152.00   0.50    3.75    --  107.75  77.00  30.00   52
 29  \w    137.00 177.00   0.50    3.75    --  107.75  30.00  30.00   80
 30  \w    109.00 154.00   0.50    3.75    --  107.75  45.00 -60.00   90
 31  \w    129.00 176.00   0.50    3.75    --  107.75  77.00-120.00   94
 32  \w    147.00 173.00   0.50    3.75    --  107.75  80.00-162.22   52
 33  \w    138.00 178.00   0.50    3.75    --  107.75  77.00-180.00   80
 34  \w    141.00 177.00   0.50    3.75    --  107.75  45.00-150.00   72
 35  \w    145.00 172.00   0.50    3.75    --  107.75  15.00-150.00   54
 36  \w    127.00 153.00   0.50    3.75    --  107.75  71.00-163.20   52
 37  \w     99.00 155.00   0.50    3.75    --  107.75  61.00 -90.00  112
 38  \w    103.00 137.00   0.50    3.75    --  107.75  45.00-150.00   68
 39  \w     94.00 151.00   0.50    3.75    --  107.75  61.00-120.00  114
 40  \w    103.00 139.00   0.50    3.75    --  107.75  15.00-150.00   72
 41  \w     86.00 113.00   0.50    3.75    --  107.75  77.00 -90.00   54
 42  \w     86.00 161.00   0.50    3.75    --  107.75  77.00 -60.00  150
 43  \w    136.00 175.00   0.50    3.75    --  107.75 125.00 -60.00   78
 44  \w     93.00 120.00   0.50    3.75    --  107.75  61.00   0.00   54
 45  \w     93.00 135.00   0.50    3.75    --  107.75  66.00 -41.08   84
 46  \w     99.00 130.00   0.50    3.75    --  107.75  61.00  30.00   62
 47  \w    100.00 128.00   0.50    3.75    --  107.75  30.00  30.00   56
 48  \w     87.00 122.00   0.50    3.75    --  107.75  81.00  41.26   70
 49  \w     93.00 120.00   0.50    3.75    --  107.75  61.00  90.00   54
 50  \w     95.00 177.00   0.50    3.75    --  107.75  61.00 120.00  164
 51  \w     87.00 113.00   0.50    3.75    --  107.75  74.00 139.49   52
 52  \w     86.00 141.00   0.50    3.75    --  107.75  77.00 120.00  110
 53  \w     87.00 166.00   0.50    3.75    --  107.75  77.00  60.00  158
 54  \w     86.00 112.00   0.50    3.75    --  107.75  77.00 -30.00   52
 55  \w     93.00 131.00   0.50    3.75    --  107.75  61.00 -60.00   76
 56  \w     87.00 123.00   0.50    3.75    --  107.75  77.00-120.00   72
 57  \w     89.00 121.00   0.50    3.75    --  107.75  71.00-163.20   64
 58  \w     86.00 112.00   0.50    3.75    --  107.75  77.00-180.00   52
 59  \w     89.00 149.00   0.50    3.75    --  107.75  77.00-150.00  120
 60  \w     93.00 125.00   0.50    3.75    --  107.75 125.00 -60.00   64
 61  \w     84.00 112.00   0.50    3.75    --  107.75  83.00  -1.09   56
 62  \w     87.00 112.00   0.50    3.75    --  107.75  77.00  30.00   50
 63  \w     86.00 124.00   0.50    3.75    --  107.75  77.00   0.00   76
 64  \w     86.00 144.00   0.50    3.75    --  107.75  77.00  90.00  116
 65  \w     93.00 143.00   0.50    3.75    --  107.75  61.00 150.00  100
 66  \w     87.00 170.00   0.50    3.75    --  107.75  77.00 150.00  166
 67  \w     86.00 122.00   0.50    3.75    --  107.75  79.00 161.02   72
 68  \w     72.00 106.00   0.50    3.75    --  107.75 -15.00  60.00   68
 69  \w     91.00 118.00   0.50    3.75    --  107.75 -61.00  60.00   54
 70  \w    111.00 136.00   0.50    3.75    --  107.75 -90.00 120.71   50
 71  \w     87.00 116.00   0.50    3.75    --  107.75-125.00  60.00   58
 72  \w     76.00 107.00   0.50    3.75    --  107.75 -94.00  90.00   62
 73  \w     79.00 115.00   0.50    3.75    --  107.75-125.00 120.00   72
 74  \w     60.00 122.00   0.50    3.75    --  107.75 -61.00 150.00  124
 75  \w     62.00 113.00   0.50    3.75    --  107.75-125.00  90.00  102
 76  \w     47.00  85.00   0.50    3.75    --  107.75 -61.00  60.00   76
 77  \w     41.00  72.00   0.50    3.75    --  107.75 -94.00  90.00   62
 78  \w     39.00  67.00   0.50    3.75    --  107.75 -37.00 104.00   56
 79  \w     42.00  67.00   0.50    3.75    --  107.75 -30.00 150.00   50
 80  \w     36.00  96.00   0.50    3.75    --  107.75 -90.00 120.71  120
 81  \w     41.00  69.00   0.50    3.75    --  107.75 -30.00  30.00   56
 82  \w     34.00  66.00   0.50    3.75    --  107.75 -15.00  60.00   64
 83  \w     38.00  92.00   0.50    3.75    --  107.75 -77.00   0.00  108
 84  \w     76.00 113.00   0.50    3.75    --  107.75-115.00 -58.28   74
 85  \w     83.00 113.00   0.50    3.75    --  107.75-125.00-120.00   60
 86  \w    104.00 130.00   0.50    3.75    --  107.75 -90.00 -99.84   52
 87  \w     90.00 116.00   0.50    3.75    --  107.75-125.00 -90.00   52
 88  \w     64.00 116.00   0.50    3.75    --  107.75-125.00-180.00  104
 89  \w     62.00  88.00   0.50    3.75    --  107.75 -77.00-180.00   52
 90  \w     45.00  74.00   0.50    3.75    --  107.75 -45.00-180.00   58
 91  \w     76.00 107.00   0.50    3.75    --  107.75 -15.00-120.00   62
 92  \w     51.00  77.00   0.50    3.75    --  107.75 -90.00 -99.84   52
 93  \w     47.00  84.00   0.50    3.75    --  107.75-125.00 -90.00   74
 94  \w     56.00 111.00   0.50    3.75    --  107.75-106.00-177.81  110
 95  \w     41.00  70.00   0.50    0.94    --   48.42 -99.00 -60.00   58
 96  \w     31.00  95.00   0.50    0.94    --   48.42-125.00 -30.00  128
 97  \w     34.00  95.00   0.50    0.94    --   48.42-125.00-120.00  122
 98  \w     36.00  65.00   0.50    3.75    --  107.75 -30.00-120.00   58
 99  \w     34.00  62.00   0.50    3.75    --  107.75 -15.00-120.00   56
100  \w     40.00 109.00   0.50    3.75    --  107.75 -61.00 -90.00  138
101  \w     40.00  71.00   0.50    3.75    --  107.75 -94.00 -30.00   62
102  \w     44.00  98.00   0.50    3.75    --  107.75 -94.00   0.00  108
103  \w     41.00 107.00   0.50    3.75    --  107.75 -94.00 -60.00  132
104  \w     38.00  63.00   0.50    3.75    --  107.75-125.00-120.00   50
105  \w     36.00 103.00   0.50    3.75    --  107.75 -94.00 -90.00  134
106  \w     36.00  82.00   0.50    3.75    --  107.75-125.00  60.00   92
107  \w     40.00 110.00   0.50    0.94    --   48.42  37.00-180.00  140
108  \w     58.00  84.00   0.50    0.94    --   48.42  77.00-150.00   52
109  \w     27.00  59.00   0.50    0.94    --   48.42  77.00-180.00   64
110  \w     27.00  52.00   0.50    0.94    --   48.42  77.00-150.00   50
111  \w     27.00  56.00   0.50    0.94    --   48.42  77.00-120.00   58
112  \w     85.00 111.00   0.50    3.75    --  107.75  80.00-162.22   52
113  \w    -22.00   4.00   0.50    0.94    --  -48.42  37.00 -99.00   52
114  \w    -60.00 -34.00   0.50    0.94    --  -48.42 -57.00   0.00   52
115  \w    -52.00 -27.00   0.50    0.94    --  -48.42 -77.00 -30.00   50
116  \w    -84.00 -37.00   0.50    0.94    --  -48.42 -37.00 -30.00   94
117  \w    -67.00 -42.00   0.50    3.75    --  -86.25  37.00 -99.00   50
118  \w    -87.00 -35.00   0.50    0.94    --  -48.42 -57.00-120.00  104
119  \w    -87.00 -62.00   0.50    3.75    --  -86.25 -82.00 -87.84   50
120  \w    -87.00 -62.00   0.50    3.75    --  -86.25 -83.00 -58.26   50
121  \w    -92.00 -67.00   0.50    3.75    --  -86.25 -70.00-111.25   50
122  \w    -97.00 -65.00   0.50    3.75    --  -86.25 -76.00 -53.05   64
123  \w    -95.00 -62.00   0.50    3.75    --  -86.25 -82.00 -33.49   66
124  \w    -89.00 -64.00   0.50    3.75    --  -86.25 -78.00   7.64   50
125  \w    -90.00 -64.00   0.50    3.75    --  -86.25 -77.00  60.00   52
126  \w    -89.00 -63.00   0.50    3.75    --  -86.25 -81.00 115.51   52
127  \w    -90.00 -64.00   0.50    3.75    --  -86.25 -77.00 150.00   52
128  \w    -94.00 -68.00   0.50    3.75    --  -86.25 -70.00 127.83   52
129  \w    -96.00 -63.00   0.50    3.75    --  -86.25 -80.00 101.66   66
130  \w    -90.00 -64.00   0.50    3.75    --  -86.25 -78.00  52.05   52
131  \w    -93.00 -67.00   0.50    3.75    --  -86.25 -70.00   8.68   52
132  \w    -87.00 -62.00   0.50    3.75    --  -86.25 -82.00 -11.11   50
133  \w    -91.00 -65.00   0.50    3.75    --  -86.25 -77.00   0.00   52
134  \w    -90.00 -64.00   0.50    3.75    --  -86.25 -77.00  30.00   52
135  \w    -88.00 -62.00   0.50    3.75    --  -86.25 -82.00  86.11   52
136  \w    -90.00 -64.00   0.50    3.75    --  -86.25 -77.00 120.00   52
137  \w    -95.00 -68.00   0.50    3.75    --  -86.25 -67.00 145.26   54
138  \w    -98.00 -67.00   0.50    3.75    --  -86.25 -74.00 168.48   62
139  \w    -71.00 -41.00   0.50    0.94    --  -48.42 -37.00 104.00   60
140  \w    -54.00 -28.00   0.50    0.94    --  -48.42 -77.00  60.00   52
141  \w    -94.00 -65.00   0.50    3.75    --  -86.25 -76.00  85.97   58
142  \w   -119.00 -80.00   0.50    0.94    --  -48.42 -37.00 104.00   78
143  \w   -131.00-104.00   0.50    3.75    --  -86.25 -37.00 104.00   54
144  \w   -154.00-128.00   0.50    3.75    --  -86.25 -82.00 -11.11   52
145  \w   -103.00 -69.00   0.50    3.75    --  -86.25 -69.00 -17.33   68
146  \w    -96.00 -64.00   0.50    3.75    --  -86.25 -77.00 -30.00   64
147  \w   -108.00 -66.00   0.50    3.75    --  -86.25 -73.00 -87.41   84
148  \w    -87.00 -62.00   0.50    3.75    --  -86.25 -83.00-144.90   50
149  \w    -92.00 -66.00   0.50    3.75    --  -86.25 -75.00-129.07   52
150  \w    -91.00 -66.00   0.50    3.75    --  -86.25 -73.00-123.78   50
151  \w    -90.00 -64.00   0.50    3.75    --  -86.25 -78.00-134.99   52
152  \w    -90.00 -64.00   0.50    3.75    --  -86.25 -77.00-180.00   52
153  \w    -98.00 -66.00   0.50    3.75    --  -86.25 -73.00-173.83   64
154  \w   -127.00-101.00   0.50    3.75    --  -86.25 -76.00 -53.05   52
155  \w   -118.00 -86.00   0.50    0.94    --  -48.42 -37.00 -30.00   64
156  \w   -152.00-126.00   0.50    3.75    --  -86.25 -82.00 -87.84   52
157  \w   -156.00-129.00   0.50    3.75    --  -86.25 -76.00 -53.05   54
158  \w   -158.00-129.00   0.50    3.75    --  -86.25 -83.00 -58.26   58
159  \w   -156.00-126.00   0.50    3.75    --  -86.25 -73.00-123.78   60
;
_diffrn_measurement_device 'four-circle diffractometer'
_diffrn_measurement_device_type 'XtaLAB Synergy, Dualflex, HyPix'
_diffrn_measurement_method '\w scans'
_diffrn_orient_matrix_type 'CrysAlisPro convention (1999,Acta A55,543-557)'
_diffrn_orient_matrix_UB_11 -0.0038305000
_diffrn_orient_matrix_UB_12 -0.0495719000
_diffrn_orient_matrix_UB_13 -0.1212628000
_diffrn_orient_matrix_UB_21 0.1197340000
_diffrn_orient_matrix_UB_22 -0.0021643000
_diffrn_orient_matrix_UB_23 0.0050069000
_diffrn_orient_matrix_UB_31 -0.0006877000
_diffrn_orient_matrix_UB_32 -0.0928619000
_diffrn_orient_matrix_UB_33 0.0646673000
_diffrn_radiation_monochromator mirror
_diffrn_radiation_probe x-ray
_diffrn_radiation_type CuK\a
_diffrn_radiation_wavelength 1.54184
_diffrn_reflns_av_R_equivalents 0.0424
_diffrn_reflns_av_unetI/netI 0.0130
_diffrn_reflns_Laue_measured_fraction_full 1.000
_diffrn_reflns_Laue_measured_fraction_max 1.000
_diffrn_reflns_limit_h_max 16
_diffrn_reflns_limit_h_min -16
_diffrn_reflns_limit_k_max 17
_diffrn_reflns_limit_k_min -18
_diffrn_reflns_limit_l_max 14
_diffrn_reflns_limit_l_min -14
_diffrn_reflns_number 86822
_diffrn_reflns_point_group_measured_fraction_full 1.000
_diffrn_reflns_point_group_measured_fraction_max 1.000
_diffrn_reflns_theta_full 67.684
_diffrn_reflns_theta_max 74.486
_diffrn_reflns_theta_min 3.438
_diffrn_source 'micro-focus sealed X-ray tube'
_diffrn_source_type 'PhotonJet (Cu) X-ray Source'
_exptl_absorpt_coefficient_mu 0.584
_exptl_absorpt_correction_T_max 1.000
_exptl_absorpt_correction_T_min 0.828
_exptl_absorpt_correction_type gaussian
_exptl_absorpt_process_details
;
CrysAlisPro 1.171.39.45g (Rigaku Oxford Diffraction, 2018)
Numerical absorption correction based on gaussian integration over
			a multifaceted crystal model
Empirical absorption correction using spherical harmonics,
 implemented in SCALE3 ABSPACK scaling algorithm.
;
_exptl_crystal_colour 'clear colourless'
_exptl_crystal_density_diffrn 1.190
_exptl_crystal_description plate
_exptl_crystal_F_000 816
_exptl_crystal_size_max 0.136
_exptl_crystal_size_mid 0.088
_exptl_crystal_size_min 0.069
_refine_diff_density_max 0.278
_refine_diff_density_min -0.237
_refine_diff_density_rms 0.038
_refine_ls_extinction_method none
_refine_ls_goodness_of_fit_ref 1.043
_refine_ls_hydrogen_treatment constr
_refine_ls_matrix_type full
_refine_ls_number_parameters 257
_refine_ls_number_reflns 4317
_refine_ls_number_restraints 0
_refine_ls_restrained_S_all 1.043
_refine_ls_R_factor_all 0.0400
_refine_ls_R_factor_gt 0.0388
_refine_ls_shift/su_max 0.001
_refine_ls_shift/su_mean 0.000
_refine_ls_structure_factor_coef Fsqd
_refine_ls_weighting_details 'w=1/[\s^2^(Fo^2^)+(0.0546P)^2^+0.6674P] where P=(Fo^2^+2Fc^2^)/3'
_refine_ls_weighting_scheme calc
_refine_ls_wR_factor_gt 0.1041
_refine_ls_wR_factor_ref 0.1050
_reflns_Friedel_coverage 0.000
_reflns_number_gt 4114
_reflns_number_total 4317
_reflns_threshold_expression 'I > 2\s(I)'
_cod_data_source_file ja8b06744_si_002.cif
_cod_data_source_block rjcs2_abs
_cod_database_code 4132810
_shelx_shelxl_version_number 2016/6
_chemical_oxdiff_formula C23H30N4O
_chemical_oxdiff_usercomment 'Crystallized from chloroform.'
_shelx_space_group_comment
;
The symmetry employed for this shelxl refinement is uniquely defined
by the following loop, which should always be used as a source of
symmetry information in preference to the above space-group names.
They are only intended as comments.
;
_reflns_odcompleteness_completeness 98.82
_reflns_odcompleteness_iscentric 1
_reflns_odcompleteness_theta 78.52
_olex2_refinement_description
;
1. Fixed Uiso
 At 1.2 times of:
  All C(H) groups, All C(H,H) groups
 At 1.5 times of:
  All C(H,H,H) groups
2.a Ternary CH refined with riding coordinates:
 C7(H7), C8(H8)
2.b Secondary CH2 refined with riding coordinates:
 C16(H16A,H16B), C17(H17A,H17B), C18(H18A,H18B)
2.c Aromatic/amide H refined with riding coordinates:
 C1(H1), C2(H2), C3(H3), C4(H4), C5(H5), C10(H10), C11(H11), C12(H12),
 C13(H13), C14(H14)
2.d Idealised Me refined as rotating group:
 C20(H20A,H20B,H20C), C21(H21A,H21B,H21C), C22(H22A,H22B,H22C), C23(H23A,H23B,
 H23C)
;
_olex2_submission_special_instructions 'No special instructions were received'
_oxdiff_exptl_absorpt_empirical_details
;
Empirical correction (ABSPACK) includes:
- Absorption correction using spherical harmonics
- Frame scaling
;
_oxdiff_exptl_absorpt_empirical_full_max 1.355
_oxdiff_exptl_absorpt_empirical_full_min 0.769

loop_
_space_group_symop_operation_xyz
'x, y, z'
'-x, y+1/2, -z+1/2'
'-x, -y, -z'
'x, -y-1/2, z-1/2'

loop_
_atom_site_label
_atom_site_type_symbol
_atom_site_fract_x
_atom_site_fract_y
_atom_site_fract_z
_atom_site_U_iso_or_equiv
_atom_site_adp_type
_atom_site_occupancy
_atom_site_site_symmetry_order
_atom_site_calc_flag
_atom_site_refinement_flags_posn
O O 0.22785(5) 0.63163(5) 0.19791(6) 0.02228(17) Uani 1 1 d .
N1 N 0.39945(8) 0.51734(6) 0.23471(9) 0.0308(2) Uani 1 1 d .
N2 N 0.41240(8) 0.47438(6) 0.14194(9) 0.0307(2) Uani 1 1 d .
N3 N 0.42303(11) 0.42720(8) 0.06323(11) 0.0489(3) Uani 1 1 d .
N4 N 0.13032(6) 0.63851(5) 0.25809(7) 0.02012(19) Uani 1 1 d .
C1 C 0.58333(9) 0.70214(8) 0.24911(12) 0.0343(3) Uani 1 1 d .
H1 H 0.574534 0.720212 0.167819 0.041 Uiso 1 1 calc R
C2 C 0.67074(10) 0.73009(10) 0.31827(15) 0.0461(3) Uani 1 1 d .
H2 H 0.721053 0.768013 0.284448 0.055 Uiso 1 1 calc R
C3 C 0.68484(11) 0.70279(11) 0.43662(15) 0.0504(4) Uani 1 1 d .
H3 H 0.744744 0.722015 0.483610 0.060 Uiso 1 1 calc R
C4 C 0.61194(11) 0.64780(10) 0.48598(13) 0.0438(3) Uani 1 1 d .
H4 H 0.621949 0.628460 0.566665 0.053 Uiso 1 1 calc R
C5 C 0.52391(10) 0.62076(8) 0.41752(11) 0.0333(3) Uani 1 1 d .
H5 H 0.473422 0.583413 0.452015 0.040 Uiso 1 1 calc R
C6 C 0.50882(8) 0.64785(7) 0.29864(10) 0.0273(2) Uani 1 1 d .
C7 C 0.41154(8) 0.61889(7) 0.22558(10) 0.0251(2) Uani 1 1 d .
H7 H 0.417197 0.636759 0.140220 0.030 Uiso 1 1 calc R
C8 C 0.31444(8) 0.66336(7) 0.27440(9) 0.0222(2) Uani 1 1 d .
H8 H 0.306207 0.639305 0.356679 0.027 Uiso 1 1 calc R
C9 C 0.32200(7) 0.76638(7) 0.28124(9) 0.0217(2) Uani 1 1 d .
C10 C 0.35537(8) 0.81917(7) 0.18734(9) 0.0245(2) Uani 1 1 d .
H10 H 0.376933 0.790209 0.117249 0.029 Uiso 1 1 calc R
C11 C 0.35720(8) 0.91388(8) 0.19584(10) 0.0278(2) Uani 1 1 d .
H11 H 0.379530 0.949281 0.131242 0.033 Uiso 1 1 calc R
C12 C 0.32664(8) 0.95710(8) 0.29801(11) 0.0296(2) Uani 1 1 d .
H12 H 0.328047 1.021860 0.303441 0.035 Uiso 1 1 calc R
C13 C 0.29408(9) 0.90530(8) 0.39202(10) 0.0289(2) Uani 1 1 d .
H13 H 0.273344 0.934484 0.462342 0.035 Uiso 1 1 calc R
C14 C 0.29176(8) 0.81045(7) 0.38337(9) 0.0248(2) Uani 1 1 d .
H14 H 0.269213 0.775307 0.448088 0.030 Uiso 1 1 calc R
C15 C 0.10271(8) 0.54395(7) 0.29768(9) 0.0230(2) Uani 1 1 d .
C16 C -0.00524(8) 0.55022(7) 0.34835(9) 0.0261(2) Uani 1 1 d .
H16A H -0.027865 0.488004 0.369658 0.031 Uiso 1 1 calc R
H16B H 0.000555 0.586841 0.422629 0.031 Uiso 1 1 calc R
C17 C -0.08810(8) 0.59253(8) 0.26358(10) 0.0291(2) Uani 1 1 d .
H17A H -0.154569 0.597312 0.302988 0.035 Uiso 1 1 calc R
H17B H -0.099553 0.553925 0.191541 0.035 Uiso 1 1 calc R
C18 C -0.05122(8) 0.68683(8) 0.22892(10) 0.0266(2) Uani 1 1 d .
H18A H -0.045669 0.725922 0.301009 0.032 Uiso 1 1 calc R
H18B H -0.103907 0.714444 0.171887 0.032 Uiso 1 1 calc R
C19 C 0.05426(8) 0.68576(7) 0.17205(9) 0.0228(2) Uani 1 1 d .
C20 C 0.08926(9) 0.78495(7) 0.15965(10) 0.0280(2) Uani 1 1 d .
H20A H 0.103797 0.811416 0.239141 0.042 Uiso 1 1 calc GR
H20B H 0.034032 0.820045 0.116663 0.042 Uiso 1 1 calc GR
H20C H 0.152375 0.786971 0.115214 0.042 Uiso 1 1 calc GR
C21 C 0.04219(9) 0.64376(8) 0.04633(10) 0.0306(2) Uani 1 1 d .
H21A H 0.111075 0.630046 0.018359 0.046 Uiso 1 1 calc GR
H21B H 0.006304 0.687184 -0.008433 0.046 Uiso 1 1 calc GR
H21C H 0.001495 0.587307 0.048970 0.046 Uiso 1 1 calc GR
C22 C 0.17931(9) 0.51614(7) 0.40156(10) 0.0279(2) Uani 1 1 d .
H22A H 0.247829 0.504466 0.371292 0.042 Uiso 1 1 calc GR
H22B H 0.154169 0.460634 0.439212 0.042 Uiso 1 1 calc GR
H22C H 0.184823 0.565579 0.460498 0.042 Uiso 1 1 calc GR
C23 C 0.10509(10) 0.46924(8) 0.20190(11) 0.0314(3) Uani 1 1 d .
H23A H 0.042899 0.474208 0.147425 0.047 Uiso 1 1 calc GR
H23B H 0.106530 0.409069 0.240244 0.047 Uiso 1 1 calc GR
H23C H 0.167348 0.476758 0.156868 0.047 Uiso 1 1 calc GR

loop_
_atom_site_aniso_label
_atom_site_aniso_U_11
_atom_site_aniso_U_22
_atom_site_aniso_U_33
_atom_site_aniso_U_23
_atom_site_aniso_U_13
_atom_site_aniso_U_12
O 0.0227(4) 0.0224(4) 0.0222(3) -0.0004(3) 0.0052(3) -0.0013(3)
N1 0.0351(5) 0.0221(5) 0.0363(5) 0.0021(4) 0.0114(4) 0.0029(4)
N2 0.0336(5) 0.0236(5) 0.0347(5) 0.0013(4) 0.0009(4) 0.0005(4)
N3 0.0791(9) 0.0283(5) 0.0392(6) -0.0034(5) 0.0025(6) -0.0014(6)
N4 0.0211(4) 0.0188(4) 0.0207(4) 0.0012(3) 0.0038(3) -0.0005(3)
C1 0.0269(6) 0.0309(6) 0.0458(7) 0.0003(5) 0.0077(5) 0.0040(4)
C2 0.0268(6) 0.0401(7) 0.0715(10) -0.0089(7) 0.0049(6) 0.0017(5)
C3 0.0335(7) 0.0494(8) 0.0663(9) -0.0216(7) -0.0134(6) 0.0131(6)
C4 0.0448(7) 0.0440(7) 0.0413(7) -0.0117(6) -0.0083(6) 0.0227(6)
C5 0.0349(6) 0.0318(6) 0.0335(6) -0.0016(5) 0.0036(5) 0.0124(5)
C6 0.0253(5) 0.0238(5) 0.0330(6) -0.0016(4) 0.0047(4) 0.0077(4)
C7 0.0274(5) 0.0202(5) 0.0284(5) 0.0028(4) 0.0068(4) 0.0020(4)
C8 0.0226(5) 0.0213(5) 0.0230(5) 0.0024(4) 0.0032(4) 0.0004(4)
C9 0.0185(4) 0.0217(5) 0.0249(5) 0.0011(4) -0.0003(4) 0.0000(4)
C10 0.0238(5) 0.0239(5) 0.0260(5) 0.0010(4) 0.0027(4) -0.0011(4)
C11 0.0260(5) 0.0247(5) 0.0328(6) 0.0054(4) 0.0023(4) -0.0041(4)
C12 0.0257(5) 0.0201(5) 0.0427(6) -0.0016(4) 0.0001(4) -0.0030(4)
C13 0.0273(5) 0.0282(6) 0.0311(5) -0.0069(4) 0.0023(4) -0.0013(4)
C14 0.0238(5) 0.0260(5) 0.0247(5) 0.0012(4) 0.0013(4) -0.0011(4)
C15 0.0273(5) 0.0177(5) 0.0243(5) 0.0010(4) 0.0044(4) -0.0024(4)
C16 0.0279(5) 0.0246(5) 0.0263(5) 0.0008(4) 0.0060(4) -0.0047(4)
C17 0.0244(5) 0.0320(6) 0.0311(6) -0.0016(4) 0.0029(4) -0.0049(4)
C18 0.0241(5) 0.0279(5) 0.0275(5) -0.0004(4) -0.0008(4) 0.0011(4)
C19 0.0251(5) 0.0221(5) 0.0210(5) 0.0009(4) -0.0009(4) -0.0005(4)
C20 0.0282(5) 0.0228(5) 0.0324(6) 0.0057(4) -0.0031(4) 0.0008(4)
C21 0.0351(6) 0.0353(6) 0.0211(5) -0.0004(4) -0.0009(4) -0.0029(5)
C22 0.0295(5) 0.0246(5) 0.0301(5) 0.0081(4) 0.0048(4) 0.0003(4)
C23 0.0395(6) 0.0213(5) 0.0342(6) -0.0045(4) 0.0092(5) -0.0042(4)

loop_
_atom_type_symbol
_atom_type_description
_atom_type_scat_dispersion_real
_atom_type_scat_dispersion_imag
_atom_type_scat_source
C C 0.0181 0.0091 'International Tables Vol C Tables 4.2.6.8 and 6.1.1.4'
H H 0.0000 0.0000 'International Tables Vol C Tables 4.2.6.8 and 6.1.1.4'
N N 0.0311 0.0180 'International Tables Vol C Tables 4.2.6.8 and 6.1.1.4'
O O 0.0492 0.0322 'International Tables Vol C Tables 4.2.6.8 and 6.1.1.4'

loop_
_exptl_crystal_face_index_h
_exptl_crystal_face_index_k
_exptl_crystal_face_index_l
_exptl_crystal_face_perp_dist
0 -8 -4 0.0442
0 6 -6 0.0385
0 -6 6 0.0490
1 -8 3 0.0434
-8 0 1 0.0436
8 0 -1 0.0251
-5 1 6 0.0354
-5 -6 -3 0.0437
-2 6 -5 0.0398
-1 8 -4 0.0443
1 0 7 0.0398

loop_
_geom_angle_atom_site_label_1
_geom_angle_atom_site_label_2
_geom_angle_atom_site_label_3
_geom_angle
C8 O N4 110.91(7)
N2 N1 C7 115.27(9)
N3 N2 N1 173.14(12)
O N4 C15 107.33(7)
O N4 C19 106.21(7)
C19 N4 C15 117.22(8)
C2 C1 H1 120.0
C6 C1 H1 120.0
C6 C1 C2 120.08(13)
C1 C2 H2 119.9
C3 C2 C1 120.25(14)
C3 C2 H2 119.9
C2 C3 H3 120.0
C4 C3 C2 120.01(13)
C4 C3 H3 120.0
C3 C4 H4 120.1
C3 C4 C5 119.85(13)
C5 C4 H4 120.1
C4 C5 H5 119.7
C4 C5 C6 120.66(13)
C6 C5 H5 119.7
C1 C6 C5 119.14(11)
C1 C6 C7 120.83(10)
C5 C6 C7 120.03(10)
N1 C7 C6 109.05(9)
N1 C7 H7 109.8
N1 C7 C8 107.74(8)
C6 C7 H7 109.8
C6 C7 C8 110.59(9)
C8 C7 H7 109.8
O C8 C7 105.51(8)
O C8 H8 108.3
O C8 C9 113.35(8)
C7 C8 H8 108.3
C9 C8 C7 112.84(8)
C9 C8 H8 108.3
C10 C9 C8 122.37(9)
C14 C9 C8 118.91(9)
C14 C9 C10 118.69(10)
C9 C10 H10 119.8
C11 C10 C9 120.34(10)
C11 C10 H10 119.8
C10 C11 H11 119.8
C12 C11 C10 120.47(10)
C12 C11 H11 119.8
C11 C12 H12 120.2
C13 C12 C11 119.64(10)
C13 C12 H12 120.2
C12 C13 H13 120.0
C12 C13 C14 119.93(10)
C14 C13 H13 120.0
C9 C14 C13 120.93(10)
C9 C14 H14 119.5
C13 C14 H14 119.5
N4 C15 C16 106.87(8)
N4 C15 C22 108.42(8)
N4 C15 C23 115.70(8)
C22 C15 C16 106.77(8)
C23 C15 C16 111.04(9)
C23 C15 C22 107.66(9)
C15 C16 H16A 108.7
C15 C16 H16B 108.7
H16A C16 H16B 107.6
C17 C16 C15 114.19(9)
C17 C16 H16A 108.7
C17 C16 H16B 108.7
C16 C17 H17A 110.1
C16 C17 H17B 110.1
C16 C17 C18 108.22(9)
H17A C17 H17B 108.4
C18 C17 H17A 110.1
C18 C17 H17B 110.1
C17 C18 H18A 108.9
C17 C18 H18B 108.9
C17 C18 C19 113.31(9)
H18A C18 H18B 107.7
C19 C18 H18A 108.9
C19 C18 H18B 108.9
N4 C19 C18 107.24(8)
N4 C19 C20 108.15(8)
N4 C19 C21 115.53(9)
C18 C19 C21 110.07(9)
C20 C19 C18 107.54(9)
C20 C19 C21 108.04(9)
C19 C20 H20A 109.5
C19 C20 H20B 109.5
C19 C20 H20C 109.5
H20A C20 H20B 109.5
H20A C20 H20C 109.5
H20B C20 H20C 109.5
C19 C21 H21A 109.5
C19 C21 H21B 109.5
C19 C21 H21C 109.5
H21A C21 H21B 109.5
H21A C21 H21C 109.5
H21B C21 H21C 109.5
C15 C22 H22A 109.5
C15 C22 H22B 109.5
C15 C22 H22C 109.5
H22A C22 H22B 109.5
H22A C22 H22C 109.5
H22B C22 H22C 109.5
C15 C23 H23A 109.5
C15 C23 H23B 109.5
C15 C23 H23C 109.5
H23A C23 H23B 109.5
H23A C23 H23C 109.5
H23B C23 H23C 109.5

loop_
_geom_bond_atom_site_label_1
_geom_bond_atom_site_label_2
_geom_bond_distance
O N4 1.4659(11)
O C8 1.4418(12)
N1 N2 1.2364(14)
N1 C7 1.4988(13)
N2 N3 1.1362(15)
N4 C15 1.5031(12)
N4 C19 1.5014(13)
C1 H1 0.9500
C1 C2 1.3891(19)
C1 C6 1.3883(16)
C2 H2 0.9500
C2 C3 1.388(2)
C3 H3 0.9500
C3 C4 1.379(2)
C4 H4 0.9500
C4 C5 1.3876(19)
C5 H5 0.9500
C5 C6 1.3940(17)
C6 C7 1.5151(16)
C7 H7 1.0000
C7 C8 1.5402(14)
C8 H8 1.0000
C8 C9 1.5127(14)
C9 C10 1.3958(14)
C9 C14 1.3916(14)
C10 H10 0.9500
C10 C11 1.3896(15)
C11 H11 0.9500
C11 C12 1.3877(16)
C12 H12 0.9500
C12 C13 1.3851(16)
C13 H13 0.9500
C13 C14 1.3920(16)
C14 H14 0.9500
C15 C16 1.5371(14)
C15 C22 1.5352(15)
C15 C23 1.5351(14)
C16 H16A 0.9900
C16 H16B 0.9900
C16 C17 1.5174(16)
C17 H17A 0.9900
C17 H17B 0.9900
C17 C18 1.5182(15)
C18 H18A 0.9900
C18 H18B 0.9900
C18 C19 1.5362(14)
C19 C20 1.5292(14)
C19 C21 1.5382(14)
C20 H20A 0.9800
C20 H20B 0.9800
C20 H20C 0.9800
C21 H21A 0.9800
C21 H21B 0.9800
C21 H21C 0.9800
C22 H22A 0.9800
C22 H22B 0.9800
C22 H22C 0.9800
C23 H23A 0.9800
C23 H23B 0.9800
C23 H23C 0.9800

loop_
_geom_torsion_atom_site_label_1
_geom_torsion_atom_site_label_2
_geom_torsion_atom_site_label_3
_geom_torsion_atom_site_label_4
_geom_torsion
O N4 C15 C16 -174.00(7)
O N4 C15 C22 71.23(9)
O N4 C15 C23 -49.78(11)
O N4 C19 C18 175.46(7)
O N4 C19 C20 -68.84(9)
O N4 C19 C21 52.34(10)
O C8 C9 C10 -73.47(12)
O C8 C9 C14 104.61(10)
N1 C7 C8 O -61.35(10)
N1 C7 C8 C9 174.38(8)
N2 N1 C7 C6 -111.18(11)
N2 N1 C7 C8 128.74(10)
N4 O C8 C7 158.10(7)
N4 O C8 C9 -77.95(9)
N4 C15 C16 C17 54.25(11)
C1 C2 C3 C4 0.0(2)
C1 C6 C7 N1 128.49(10)
C1 C6 C7 C8 -113.21(11)
C2 C1 C6 C5 -1.06(17)
C2 C1 C6 C7 178.29(11)
C2 C3 C4 C5 -0.79(19)
C3 C4 C5 C6 0.69(18)
C4 C5 C6 C1 0.24(16)
C4 C5 C6 C7 -179.12(10)
C5 C6 C7 N1 -52.16(13)
C5 C6 C7 C8 66.14(12)
C6 C1 C2 C3 0.97(19)
C6 C7 C8 O 179.55(8)
C6 C7 C8 C9 55.28(11)
C7 C8 C9 C10 46.38(13)
C7 C8 C9 C14 -135.54(10)
C8 O N4 C15 -103.14(8)
C8 O N4 C19 130.72(8)
C8 C9 C10 C11 177.48(9)
C8 C9 C14 C13 -177.84(9)
C9 C10 C11 C12 0.47(16)
C10 C9 C14 C13 0.31(15)
C10 C11 C12 C13 -0.03(16)
C11 C12 C13 C14 -0.27(16)
C12 C13 C14 C9 0.13(16)
C14 C9 C10 C11 -0.61(15)
C15 N4 C19 C18 55.56(11)
C15 N4 C19 C20 171.27(8)
C15 N4 C19 C21 -67.55(11)
C15 C16 C17 C18 -56.92(12)
C16 C17 C18 C19 57.14(12)
C17 C18 C19 N4 -55.34(11)
C17 C18 C19 C20 -171.45(9)
C17 C18 C19 C21 71.09(11)
C19 N4 C15 C16 -54.70(11)
C19 N4 C15 C22 -169.47(8)
C19 N4 C15 C23 69.52(12)
C22 C15 C16 C17 170.12(9)
C23 C15 C16 C17 -72.78(11)

loop_
_exptl_oxdiff_crystal_face_indexfrac_h
_exptl_oxdiff_crystal_face_indexfrac_k
_exptl_oxdiff_crystal_face_indexfrac_l
_exptl_oxdiff_crystal_face_x
_exptl_oxdiff_crystal_face_y
_exptl_oxdiff_crystal_face_z
-0.0000 -8.0000 -4.0000 0.8816 -0.0027 0.4842
-0.0000 6.0000 -6.0000 0.4301 -0.0430 -0.9452
0.0000 -6.0000 6.0000 -0.4301 0.0430 0.9452
1.0000 -8.0000 3.0000 0.0290 0.1521 0.9362
-8.0000 0.0000 1.0000 -0.0906 -0.9529 0.0702
8.0000 -0.0000 -1.0000 0.0906 0.9529 -0.0702
-5.0000 1.0000 6.0000 -0.7580 -0.5708 0.2986
-5.0000 -6.0000 -3.0000 0.6804 -0.6007 0.3666
-2.0000 6.0000 -5.0000 0.3165 -0.2775 -0.8791
-1.0000 8.0000 -4.0000 0.0923 -0.1571 -1.0009
1.0000 -0.0000 7.0000 -0.8527 0.1548 0.4520
